data_2242658
loop_
_publ_author_name
'Balasubramani, Kasthuri'
'Premkumar, Ganesan'
'Sivajeyanthi, Palaniyappan'
'Jeevaraj, Muthaiah'
'Edison, Bellarmin'
'Swu, Toka'

_publ_section_title
;
 Crystal structure, Hirshfeld surface analysis and HOMO--LUMO analysis of
 (<i>E</i>)-4-bromo-<i>N</i>'-(4-methoxybenzylidene)benzohydrazide
;
_journal_coeditor_code RZ5241
_journal_issue 10
_journal_name_full 'Acta Crystallographica Section E'
_journal_page_first 1500
_journal_page_last 1503
_journal_paper_doi 10.1107/S2056989018013373
_journal_volume 74
_journal_year 2018
_chemical_formula_iupac 'C15 H13 Br N2 O2'
_chemical_formula_moiety 'C15 H13 Br N2 O2'
_chemical_formula_sum 'C15 H13 Br N2 O2'
_chemical_formula_weight 333.18
_chemical_name_systematic
;
(<i>E</i>)-4-Bromo-<i>N</i>'-(4-methoxybenzylidene)benzohydrazide
;
_space_group_crystal_system monoclinic
_space_group_IT_number 14
_space_group_name_Hall '-P 2ybc'
_space_group_name_H-M_alt 'P 1 21/c 1'
_symmetry_space_group_name_Hall '-P 2ybc'
_symmetry_space_group_name_H-M 'P 1 21/c 1'
_atom_sites_solution_hydrogens mixed
_atom_sites_solution_primary direct
_atom_sites_solution_secondary difmap
_audit_creation_method SHELXL-2017/1
_cell_angle_alpha 90
_cell_angle_beta 119.609(6)
_cell_angle_gamma 90
_cell_formula_units_Z 4
_cell_length_a 15.6963(14)
_cell_length_b 5.4121(4)
_cell_length_c 18.6224(16)
_cell_measurement_reflns_used 3040
_cell_measurement_temperature 296(2)
_cell_measurement_theta_max 48.036
_cell_measurement_theta_min 5.971
_cell_volume 1375.4(2)
_computing_cell_refinement
;
APEX2 and SAINT (Bruker, 2004)
;
_computing_data_collection
;
APEX2 (Bruker, 2004)
;
_computing_data_reduction
;
SAINT and XPREP (Bruker, 2004)
;
_computing_molecular_graphics
;
ORTEP-3 for Windows (Farrugia, 2012) and Mercury (Macrae <i>et al.</i>,
2008)
;
_computing_publication_material
;
<i>SHELXL2017/1</i> (Sheldrick, 2015)
;
_computing_structure_refinement
;
<i>SHELXL2017/1</i> (Sheldrick, 2015)
;
_computing_structure_solution
;
SIR92 (Altomare <i>et al.</i>,  1999)
;
_diffrn_ambient_temperature 296(2)
_diffrn_measured_fraction_theta_full 0.999
_diffrn_measured_fraction_theta_max 0.999
_diffrn_measurement_device_type 'Bruker Kappa APEX2 CCD'
_diffrn_measurement_method '\w and \f scan'
_diffrn_radiation_type MoK\a
_diffrn_radiation_wavelength 0.71073
_diffrn_reflns_av_R_equivalents 0.0296
_diffrn_reflns_av_unetI/netI 0.0325
_diffrn_reflns_limit_h_max 18
_diffrn_reflns_limit_h_min -19
_diffrn_reflns_limit_k_max 6
_diffrn_reflns_limit_k_min -6
_diffrn_reflns_limit_l_max 22
_diffrn_reflns_limit_l_min -20
_diffrn_reflns_number 9456
_diffrn_reflns_theta_full 25.242
_diffrn_reflns_theta_max 25.497
_diffrn_reflns_theta_min 2.796
_diffrn_source 'fine-focus sealed tube'
_exptl_absorpt_coefficient_mu 2.991
_exptl_absorpt_correction_T_max 0.5861
_exptl_absorpt_correction_T_min 0.4673
_exptl_absorpt_correction_type multi-scan
_exptl_absorpt_process_details
;
(SADABS; Bruker, 2004)
;
_exptl_crystal_colour colourless
_exptl_crystal_density_diffrn 1.609
_exptl_crystal_density_method 'not measured'
_exptl_crystal_description block
_exptl_crystal_F_000 672
_exptl_crystal_size_max 0.30
_exptl_crystal_size_mid 0.20
_exptl_crystal_size_min 0.20
_refine_diff_density_max 0.457
_refine_diff_density_min -0.493
_refine_ls_extinction_method none
_refine_ls_goodness_of_fit_ref 1.016
_refine_ls_hydrogen_treatment constr
_refine_ls_matrix_type full
_refine_ls_number_parameters 182
_refine_ls_number_reflns 2563
_refine_ls_number_restraints 0
_refine_ls_restrained_S_all 1.016
_refine_ls_R_factor_all 0.0521
_refine_ls_R_factor_gt 0.0321
_refine_ls_shift/su_max 0.002
_refine_ls_shift/su_mean 0.000
_refine_ls_structure_factor_coef Fsqd
_refine_ls_weighting_details 'w=1/[\s^2^(Fo^2^)+(0.0247P)^2^+1.0475P] where P=(Fo^2^+2Fc^2^)/3'
_refine_ls_weighting_scheme calc
_refine_ls_wR_factor_gt 0.0662
_refine_ls_wR_factor_ref 0.0732
_reflns_number_gt 1923
_reflns_number_total 2563
_reflns_threshold_expression 'I > 2\s(I)'
_cod_data_source_file rz5241sup1.cif
_cod_data_source_block I
_cod_database_code 2242658
_shelx_space_group_comment
;
The symmetry employed for this shelxl refinement is uniquely defined
by the following loop, which should always be used as a source of
symmetry information in preference to the above space-group names.
They are only intended as comments.
;

loop_
_space_group_symop_operation_xyz
'x, y, z'
'-x, y+1/2, -z+1/2'
'-x, -y, -z'
'x, -y-1/2, z-1/2'

loop_
_atom_site_type_symbol
_atom_site_label
_atom_site_fract_x
_atom_site_fract_y
_atom_site_fract_z
_atom_site_U_iso_or_equiv
_atom_site_adp_type
_atom_site_calc_flag
_atom_site_occupancy
Br Br1 0.79167(2) 0.30890(7) 0.92827(2) 0.05897(14) Uani d 1
O O1 -0.00864(14) 0.0494(4) 0.09196(11) 0.0533(5) Uani d 1
O O2 0.43709(15) 0.7268(4) 0.55090(12) 0.0549(5) Uani d 1
N N1 0.41072(16) 0.3124(4) 0.53160(13) 0.0409(5) Uani d 1
H H1N 0.427566 0.168774 0.554028 0.049 Uiso d 1
N N2 0.33475(16) 0.3322(4) 0.45146(13) 0.0407(6) Uani d 1
C C1 0.59886(19) 0.2470(5) 0.67875(17) 0.0372(6) Uani d 1
H H1 0.586962 0.133251 0.637387 0.045 Uiso calc 1
C C2 0.67360(19) 0.2047(5) 0.75843(16) 0.0381(6) Uani d 1
H H2 0.712459 0.064141 0.770697 0.046 Uiso calc 1
C C3 0.68987(18) 0.3718(5) 0.81921(15) 0.0355(6) Uani d 1
C C4 0.63465(19) 0.5837(5) 0.80198(16) 0.0382(6) Uani d 1
H H4 0.646969 0.696761 0.843605 0.046 Uiso calc 1
C C5 0.56079(19) 0.6261(5) 0.72216(16) 0.0365(6) Uani d 1
H H5 0.523578 0.769580 0.710036 0.044 Uiso calc 1
C C6 0.54134(18) 0.4582(5) 0.65996(15) 0.0322(6) Uani d 1
C C7 0.45937(19) 0.5147(5) 0.57559(16) 0.0379(7) Uani d 1
C C8 0.28735(19) 0.1307(5) 0.42189(16) 0.0390(7) Uani d 1
H H8 0.304278 -0.008120 0.455644 0.047 Uiso calc 1
C C9 0.20794(19) 0.1129(5) 0.33719(16) 0.0342(6) Uani d 1
C C10 0.19274(19) 0.2921(5) 0.27816(16) 0.0379(6) Uani d 1
H H10 0.232143 0.432276 0.293687 0.046 Uiso calc 1
C C11 0.1207(2) 0.2643(5) 0.19783(16) 0.0410(7) Uani d 1
H H11 0.112410 0.384465 0.159190 0.049 Uiso calc 1
C C12 0.05982(19) 0.0593(5) 0.17324(16) 0.0379(6) Uani d 1
C C13 0.0727(2) -0.1177(5) 0.23154(17) 0.0411(7) Uani d 1
H H13 0.031518 -0.254468 0.216485 0.049 Uiso calc 1
C C14 0.1471(2) -0.0895(5) 0.31222(16) 0.0407(7) Uani d 1
H H14 0.156194 -0.210907 0.350718 0.049 Uiso calc 1
C C15 -0.0603(2) -0.1750(6) 0.06035(19) 0.0606(9) Uani d 1
H H15A -0.014576 -0.309608 0.077155 0.091 Uiso calc 1
H H15B -0.096720 -0.167091 0.001142 0.091 Uiso calc 1
H H15C -0.104507 -0.200227 0.081334 0.091 Uiso calc 1

loop_
_atom_site_aniso_label
_atom_site_aniso_U_11
_atom_site_aniso_U_22
_atom_site_aniso_U_33
_atom_site_aniso_U_12
_atom_site_aniso_U_13
_atom_site_aniso_U_23
Br1 0.0530(2) 0.0698(2) 0.03805(19) 0.00375(18) 0.01023(14) 0.00735(16)
O1 0.0519(12) 0.0497(13) 0.0362(11) -0.0031(11) 0.0050(10) 0.0048(10)
O2 0.0543(13) 0.0428(13) 0.0510(13) 0.0078(10) 0.0132(10) 0.0112(10)
N1 0.0423(13) 0.0417(14) 0.0299(12) 0.0040(12) 0.0113(10) 0.0069(11)
N2 0.0389(13) 0.0491(16) 0.0274(12) 0.0054(12) 0.0112(10) 0.0062(11)
C1 0.0391(15) 0.0326(15) 0.0418(16) -0.0027(12) 0.0213(13) -0.0107(12)
C2 0.0346(14) 0.0325(15) 0.0426(16) 0.0040(13) 0.0156(13) 0.0017(13)
C3 0.0316(14) 0.0403(16) 0.0324(15) -0.0032(12) 0.0142(12) 0.0038(12)
C4 0.0415(16) 0.0362(15) 0.0395(16) -0.0032(14) 0.0218(13) -0.0060(13)
C5 0.0377(15) 0.0280(14) 0.0460(16) 0.0063(12) 0.0224(13) 0.0035(12)
C6 0.0319(14) 0.0319(14) 0.0356(15) 0.0010(12) 0.0187(12) 0.0034(12)
C7 0.0363(15) 0.0397(18) 0.0395(16) 0.0043(14) 0.0202(13) 0.0045(13)
C8 0.0400(16) 0.0409(17) 0.0359(15) 0.0065(14) 0.0185(13) 0.0065(13)
C9 0.0361(15) 0.0344(15) 0.0336(14) 0.0059(12) 0.0184(12) 0.0019(12)
C10 0.0394(15) 0.0317(14) 0.0429(16) -0.0008(13) 0.0205(13) 0.0015(13)
C11 0.0464(17) 0.0343(16) 0.0382(16) 0.0039(13) 0.0179(14) 0.0099(12)
C12 0.0361(15) 0.0385(16) 0.0384(16) 0.0043(14) 0.0178(13) 0.0022(13)
C13 0.0435(17) 0.0345(15) 0.0442(17) -0.0034(13) 0.0208(14) 0.0013(13)
C14 0.0520(18) 0.0333(15) 0.0377(16) 0.0033(14) 0.0229(14) 0.0084(13)
C15 0.0538(19) 0.055(2) 0.0473(19) -0.0075(17) 0.0054(16) -0.0005(16)

loop_
_atom_type_symbol
_atom_type_description
_atom_type_scat_dispersion_real
_atom_type_scat_dispersion_imag
_atom_type_scat_source
C C 0.0033 0.0016 'International Tables Vol C Tables 4.2.6.8 and 6.1.1.4'
H H 0.0000 0.0000 'International Tables Vol C Tables 4.2.6.8 and 6.1.1.4'
Br Br -0.2901 2.4595 'International Tables Vol C Tables 4.2.6.8 and 6.1.1.4'
N N 0.0061 0.0033 'International Tables Vol C Tables 4.2.6.8 and 6.1.1.4'
O O 0.0106 0.0060 'International Tables Vol C Tables 4.2.6.8 and 6.1.1.4'

loop_
_geom_angle_atom_site_label_1
_geom_angle_atom_site_label_2
_geom_angle_atom_site_label_3
_geom_angle
C12 O1 C15 118.2(2)
C7 N1 N2 121.3(2)
C7 N1 H1N 119.4
N2 N1 H1N 119.3
C8 N2 N1 114.0(2)
C2 C1 C6 120.5(2)
C2 C1 H1 119.7
C6 C1 H1 119.7
C3 C2 C1 119.3(2)
C3 C2 H2 120.3
C1 C2 H2 120.3
C2 C3 C4 121.2(2)
C2 C3 Br1 118.7(2)
C4 C3 Br1 120.0(2)
C3 C4 C5 119.1(2)
C3 C4 H4 120.4
C5 C4 H4 120.4
C4 C5 C6 120.9(2)
C4 C5 H5 119.6
C6 C5 H5 119.6
C5 C6 C1 118.9(2)
C5 C6 C7 117.8(2)
C1 C6 C7 123.3(2)
O2 C7 N1 124.1(3)
O2 C7 C6 121.8(3)
N1 C7 C6 114.0(2)
N2 C8 C9 121.9(2)
N2 C8 H8 119.1
C9 C8 H8 119.1
C14 C9 C10 117.9(2)
C14 C9 C8 120.0(2)
C10 C9 C8 122.0(2)
C11 C10 C9 120.9(3)
C11 C10 H10 119.6
C9 C10 H10 119.6
C10 C11 C12 120.8(2)
C10 C11 H11 119.6
C12 C11 H11 119.6
O1 C12 C13 125.1(3)
O1 C12 C11 115.9(2)
C13 C12 C11 119.0(2)
C14 C13 C12 119.5(3)
C14 C13 H13 120.2
C12 C13 H13 120.2
C9 C14 C13 121.9(2)
C9 C14 H14 119.1
C13 C14 H14 119.1
O1 C15 H15A 109.5
O1 C15 H15B 109.5
H15A C15 H15B 109.5
O1 C15 H15C 109.5
H15A C15 H15C 109.5
H15B C15 H15C 109.5

loop_
_geom_bond_atom_site_label_1
_geom_bond_atom_site_label_2
_geom_bond_distance
Br1 C3 1.894(3)
O1 C12 1.357(3)
O1 C15 1.416(3)
O2 C7 1.222(3)
N1 C7 1.354(3)
N1 N2 1.379(3)
N1 H1N 0.8600
N2 C8 1.281(3)
C1 C2 1.382(4)
C1 C6 1.390(3)
C1 H1 0.9300
C2 C3 1.371(4)
C2 H2 0.9300
C3 C4 1.376(4)
C4 C5 1.380(4)
C4 H4 0.9300
C5 C6 1.382(4)
C5 H5 0.9300
C6 C7 1.490(4)
C8 C9 1.452(4)
C8 H8 0.9300
C9 C14 1.375(4)
C9 C10 1.395(4)
C10 C11 1.367(4)
C10 H10 0.9300
C11 C12 1.386(4)
C11 H11 0.9300
C12 C13 1.386(4)
C13 C14 1.382(4)
C13 H13 0.9300
C14 H14 0.9300
C15 H15A 0.9600
C15 H15B 0.9600
C15 H15C 0.9600

loop_
_geom_hbond_atom_site_label_D
_geom_hbond_atom_site_label_H
_geom_hbond_atom_site_label_A
_geom_hbond_site_symmetry_A
_geom_hbond_distance_DH
_geom_hbond_distance_HA
_geom_hbond_distance_DA
_geom_hbond_angle_DHA
_geom_hbond_publ_flag
N1 H1N O2 1_545 0.86 2.40 3.193(3) 154 yes
C8 H8 O2 1_545 0.93 2.43 3.240(3) 146 yes
C2 H2 Cg2 3_656 0.93 2.81 3.531(4) 135 yes
C5 H5 Cg1 2_656 0.93 2.89 3.553(4) 130 yes
C10 H10 Cg1 3_666 0.93 2.86 3.549(4) 132 yes

_cod_database_fobs_code 2242658
